data_7213396
loop_
_publ_author_name
'Srinivasan, Alagar'
'Anand, Venkataramana Rao G.'
'Pushpan, Simi K.'
'Chandrashekar, Tavarekere K.'
'Sugiura, Ken-ichi'
'Sakata, Yoshiteru'

_publ_section_title
;
 Core modified meso-aryl sapphyrins and rubyrins: structural and anion
 receptor properties
;
_journal_issue 9
_journal_name_full 'Journal of the Chemical Society, Perkin Transactions 2'
_journal_page_first 1788
_journal_paper_doi 10.1039/b004687f
_journal_year 2000
_chemical_formula_moiety 'C48 H30 N2 O Se2 '
_chemical_formula_sum 'C48 H30 N2 O Se2'
_chemical_formula_weight 808.70
_space_group_IT_number 2
_symmetry_cell_setting triclinic
_symmetry_Int_Tables_number 2
_symmetry_space_group_name_Hall '-P 1'
_symmetry_space_group_name_H-M 'P -1'
_cell_angle_alpha 94.23(2)
_cell_angle_beta 100.79(2)
_cell_angle_gamma 108.72(2)
_cell_formula_units_Z 2
_cell_length_a 12.638(4)
_cell_length_b 14.765(3)
_cell_length_c 10.037(2)
_cell_measurement_reflns_used 24
_cell_measurement_temperature 142.2
_cell_measurement_theta_max 10.7
_cell_measurement_theta_min 9.0
_cell_volume 1724.3(8)
_computing_cell_refinement 'MSC/AFC Diffractometer Control'
_computing_data_collection 'MSC/AFC Diffractometer Control'
_computing_data_reduction 'teXsan Ver. 1.10'
_computing_publication_material 'teXsan Ver. 1.10'
_computing_structure_refinement 'teXsan Ver. 1.10'
_computing_structure_solution 'DIRDIF92 (PATTY)'
_diffrn_measurement_device_type 'Rigaku AFC5R'
_diffrn_measurement_method \w-2\q
_diffrn_radiation_type 'Mo K\a'
_diffrn_radiation_wavelength 0.7107
_diffrn_reflns_av_R_equivalents 0.048
_diffrn_reflns_limit_h_max 0
_diffrn_reflns_limit_h_min 0
_diffrn_reflns_limit_k_max 0
_diffrn_reflns_limit_k_min 0
_diffrn_reflns_limit_l_max 0
_diffrn_reflns_limit_l_min 0
_diffrn_reflns_number 8259
_diffrn_standards_decay_% 28.91
_diffrn_standards_interval_count 150
_diffrn_standards_number 3
_exptl_absorpt_coefficient_mu 2.188
_exptl_absorpt_correction_T_max 1.000
_exptl_absorpt_correction_T_min 0.764
_exptl_absorpt_correction_type psi-scan
_exptl_absorpt_process_details '(North, Phillips & Mathews, 1968)'
_exptl_crystal_colour green
_exptl_crystal_density_diffrn 1.557
_exptl_crystal_density_method 'not measured'
_exptl_crystal_description plate
_exptl_crystal_size_max 0.250
_exptl_crystal_size_mid 0.180
_exptl_crystal_size_min 0.030
_refine_diff_density_max 0.59
_refine_diff_density_min -0.82
_refine_ls_extinction_method none
_refine_ls_goodness_of_fit_ref 1.266
_refine_ls_hydrogen_treatment noref
_refine_ls_number_parameters 479
_refine_ls_number_reflns 4312
_refine_ls_R_factor_gt 0.0620
_refine_ls_shift/su_max 1.0500
_refine_ls_structure_factor_coef F
_refine_ls_weighting_details 'w = 1/[\s^2^(Fo) + 0.00063|Fo|^2^]'
_refine_ls_weighting_scheme calc
_refine_ls_wR_factor_ref 0.0711
_reflns_number_gt 4238
_reflns_number_total 0
_reflns_threshold_expression F^2^>2.0\s(F^2^)
_cod_data_source_file b004687fsup1.cif
_cod_data_source_block Sapphyrin_Se2_O_N2
_cod_original_cell_volume 1724.4(9)
_cod_original_sg_symbol_H-M 'P -1         '
_cod_original_formula_sum 'C48 H30 N2 O Se2 '
_cod_database_code 7213396

loop_
_symmetry_equiv_pos_as_xyz
x,y,z
-x,-y,-z

loop_
_atom_site_label
_atom_site_type_symbol
_atom_site_fract_x
_atom_site_fract_y
_atom_site_fract_z
_atom_site_U_iso_or_equiv
_atom_site_adp_type
_atom_site_occupancy
_atom_site_calc_flag
Se(1) Se 0.19452(6) 0.04712(4) 0.17138(6) 0.0203(2) Uani 1.00 d
Se(2) Se 0.29642(6) 0.12583(5) 0.47676(6) 0.0255(2) Uani 1.00 d
O(1) O 0.2689(3) 0.3953(3) 0.2275(4) 0.017(1) Uani 1.00 d
N(1) N 0.3731(4) 0.3044(3) 0.5944(5) 0.017(1) Uani 1.00 d
N(2) N 0.1665(4) 0.1412(3) -0.0350(5) 0.017(1) Uani 1.00 d
C(1) C 0.1601(5) -0.0450(4) 0.0180(6) 0.016(1) Uani 1.00 d
C(2) C 0.1884(6) -0.1252(4) 0.0568(6) 0.022(2) Uani 1.00 d
C(3) C 0.2375(5) -0.1208(4) 0.1973(6) 0.020(2) Uani 1.00 d
C(4) C 0.2475(5) -0.0356(4) 0.2784(6) 0.016(1) Uani 1.00 d
C(5) C 0.2987(5) 0.0028(4) 0.4180(6) 0.015(1) Uani 1.00 d
C(6) C 0.3658(5) -0.0262(4) 0.5215(6) 0.019(1) Uani 1.00 d
C(7) C 0.4112(5) 0.0387(4) 0.6428(6) 0.017(1) Uani 1.00 d
C(8) C 0.3874(5) 0.1244(4) 0.6467(6) 0.018(1) Uani 1.00 d
C(9) C 0.4233(5) 0.2034(4) 0.7542(6) 0.018(1) Uani 1.00 d
C(10) C 0.4095(5) 0.2920(4) 0.7267(6) 0.017(1) Uani 1.00 d
C(11) C 0.4262(5) 0.3797(4) 0.8171(6) 0.021(2) Uani 1.00 d
C(12) C 0.4004(5) 0.4427(4) 0.7377(6) 0.020(1) Uani 1.00 d
C(13) C 0.3670(5) 0.3937(4) 0.5963(6) 0.018(1) Uani 1.00 d
C(14) C 0.3369(5) 0.4313(4) 0.4734(6) 0.017(1) Uani 1.00 d
C(15) C 0.3358(5) 0.3829(4) 0.3479(6) 0.013(1) Uani 1.00 d
C(16) C 0.3886(5) 0.3165(4) 0.3110(6) 0.015(1) Uani 1.00 d
C(17) C 0.3468(5) 0.2826(4) 0.1753(6) 0.016(1) Uani 1.00 d
C(18) C 0.2688(5) 0.3289(4) 0.1231(6) 0.015(1) Uani 1.00 d
C(19) C 0.1949(5) 0.3123(4) -0.0045(6) 0.016(1) Uani 1.00 d
C(20) C 0.1636(5) 0.2212(4) -0.0883(6) 0.017(1) Uani 1.00 d
C(21) C 0.1189(6) 0.1979(4) -0.2348(6) 0.023(2) Uani 1.00 d
C(22) C 0.0954(6) 0.1021(4) -0.2672(6) 0.023(2) Uani 1.00 d
C(23) C 0.1258(5) 0.0672(4) -0.1424(6) 0.021(2) Uani 1.00 d
C(24) C 0.1218(5) -0.0270(4) -0.1151(6) 0.016(1) Uani 1.00 d
C(25) C 0.0780(5) -0.1095(4) -0.2319(6) 0.017(1) Uani 1.00 d
C(26) C 0.1167(5) -0.0986(4) -0.3532(6) 0.017(1) Uani 1.00 d
C(27) C 0.0762(5) -0.1746(5) -0.4605(6) 0.022(2) Uani 1.00 d
C(28) C -0.0011(5) -0.2621(4) -0.4465(6) 0.021(2) Uani 1.00 d
C(29) C -0.0395(5) -0.2743(4) -0.3263(6) 0.020(1) Uani 1.00 d
C(30) C 0.0001(5) -0.1968(4) -0.2193(6) 0.022(2) Uani 1.00 d
C(31) C 0.4721(5) 0.1910(4) 0.8941(6) 0.018(1) Uani 1.00 d
C(32) C 0.5675(6) 0.2610(4) 0.9770(7) 0.023(2) Uani 1.00 d
C(33) C 0.6124(7) 0.2506(5) 1.1098(7) 0.034(2) Uani 1.00 d
C(34) C 0.5633(6) 0.1677(5) 1.1606(6) 0.026(2) Uani 1.00 d
C(35) C 0.4687(5) 0.0950(4) 1.0799(6) 0.020(1) Uani 1.00 d
C(36) C 0.4232(5) 0.1064(4) 0.9484(6) 0.021(2) Uani 1.00 d
C(37) C 0.3034(5) 0.5181(4) 0.4775(6) 0.015(1) Uani 1.00 d
C(38) C 0.3492(5) 0.5909(4) 0.3998(6) 0.020(2) Uani 1.00 d
C(39) C 0.3261(6) 0.6777(5) 0.4118(7) 0.025(2) Uani 1.00 d
C(40) C 0.2538(6) 0.6892(5) 0.4925(7) 0.028(2) Uani 1.00 d
C(41) C 0.2058(6) 0.6178(5) 0.5664(6) 0.025(2) Uani 1.00 d
C(42) C 0.2316(6) 0.5323(4) 0.5615(6) 0.022(2) Uani 1.00 d
C(43) C 0.1435(5) 0.3860(4) -0.0525(6) 0.017(1) Uani 1.00 d
C(44) C 0.0327(6) 0.3559(5) -0.1380(7) 0.026(2) Uani 1.00 d
C(45) C -0.0123(6) 0.4237(5) -0.1861(7) 0.031(2) Uani 1.00 d
C(46) C 0.0480(6) 0.5212(5) -0.1493(7) 0.031(2) Uani 1.00 d
C(47) C 0.1531(6) 0.5513(5) -0.0620(7) 0.029(2) Uani 1.00 d
C(48) C 0.2036(5) 0.4850(4) -0.0149(6) 0.021(2) Uani 1.00 d
H(1) H 0.1753 -0.1800 -0.0083 0.0267 Uiso 1.00 calc
H(2) H 0.2615 -0.1705 0.2333 0.0237 Uiso 1.00 calc
H(3) H 0.3791 -0.0857 0.5103 0.0227 Uiso 1.00 calc
H(4) H 0.4562 0.0247 0.7197 0.0207 Uiso 1.00 calc
H(5) H 0.4509 0.3904 0.9136 0.0258 Uiso 1.00 calc
H(6) H 0.4030 0.5063 0.7677 0.0237 Uiso 1.00 calc
H(7) H 0.4439 0.2986 0.3710 0.0175 Uiso 1.00 calc
H(8) H 0.3666 0.2360 0.1245 0.0189 Uiso 1.00 calc
H(9) H 0.1079 0.2415 -0.2963 0.0289 Uiso 1.00 calc
H(10) H 0.0645 0.0650 -0.3561 0.0272 Uiso 1.00 calc
H(11) H 0.1710 -0.0390 -0.3622 0.0205 Uiso 1.00 calc
H(12) H 0.1019 -0.1666 -0.5433 0.0267 Uiso 1.00 calc
H(13) H -0.0284 -0.3137 -0.5201 0.0257 Uiso 1.00 calc
H(14) H -0.0915 -0.3347 -0.3164 0.0238 Uiso 1.00 calc
H(15) H -0.0267 -0.2044 -0.1375 0.0259 Uiso 1.00 calc
H(16) H 0.6037 0.3186 0.9419 0.0276 Uiso 1.00 calc
H(17) H 0.6764 0.3004 1.1648 0.0414 Uiso 1.00 calc
H(18) H 0.5940 0.1598 1.2511 0.0309 Uiso 1.00 calc
H(19) H 0.4348 0.0370 1.1155 0.0235 Uiso 1.00 calc
H(20) H 0.3580 0.0564 0.8941 0.0256 Uiso 1.00 calc
H(21) H 0.3952 0.5811 0.3399 0.0241 Uiso 1.00 calc
H(22) H 0.3606 0.7284 0.3640 0.0294 Uiso 1.00 calc
H(23) H 0.2361 0.7468 0.4978 0.0357 Uiso 1.00 calc
H(24) H 0.1553 0.6265 0.6215 0.0303 Uiso 1.00 calc
H(25) H 0.2007 0.4841 0.6152 0.0263 Uiso 1.00 calc
H(26) H -0.0108 0.2888 -0.1623 0.0304 Uiso 1.00 calc
H(27) H -0.0858 0.4031 -0.2459 0.0377 Uiso 1.00 calc
H(28) H 0.0162 0.5672 -0.1840 0.0375 Uiso 1.00 calc
H(29) H 0.1925 0.6186 -0.0324 0.0348 Uiso 1.00 calc
H(30) H 0.2787 0.5068 0.0424 0.0251 Uiso 1.00 calc

loop_
_atom_site_aniso_label
_atom_site_aniso_U_11
_atom_site_aniso_U_22
_atom_site_aniso_U_33
_atom_site_aniso_U_12
_atom_site_aniso_U_13
_atom_site_aniso_U_23
Se(1) 0.0301(3) 0.0181(3) 0.0140(3) 0.0123(2) 0.0017(2) 0.0010(2)
Se(2) 0.0440(4) 0.0187(3) 0.0135(3) 0.0162(3) -0.0034(3) 0.0002(2)
O(1) 0.019(2) 0.018(2) 0.013(2) 0.007(2) 0.002(2) -0.001(2)
N(1) 0.025(3) 0.013(2) 0.009(2) 0.005(2) -0.001(2) -0.001(2)
N(2) 0.017(3) 0.016(2) 0.014(2) 0.001(2) 0.000(2) 0.004(2)
C(1) 0.016(3) 0.017(3) 0.013(3) 0.003(2) 0.002(2) 0.000(2)
C(2) 0.029(3) 0.015(3) 0.021(3) 0.007(2) 0.003(3) 0.002(2)
C(3) 0.028(3) 0.013(3) 0.019(3) 0.007(2) 0.006(3) 0.003(2)
C(4) 0.021(3) 0.018(3) 0.012(3) 0.008(2) 0.005(2) 0.005(2)
C(5) 0.017(3) 0.013(3) 0.018(3) 0.007(2) 0.008(2) 0.007(2)
C(6) 0.024(3) 0.014(3) 0.019(3) 0.006(2) 0.004(3) 0.003(2)
C(7) 0.020(3) 0.021(3) 0.014(3) 0.011(2) 0.003(2) 0.006(2)
C(8) 0.021(3) 0.018(3) 0.013(3) 0.001(2) 0.005(2) 0.003(2)
C(9) 0.016(3) 0.019(3) 0.019(3) 0.007(2) 0.006(2) 0.002(2)
C(10) 0.018(3) 0.018(3) 0.016(3) 0.009(2) 0.002(2) 0.004(2)
C(11) 0.025(3) 0.023(3) 0.012(3) 0.003(3) 0.004(2) 0.004(2)
C(12) 0.030(3) 0.017(3) 0.013(3) 0.013(2) 0.000(3) -0.003(2)
C(13) 0.028(3) 0.013(3) 0.012(3) 0.006(2) 0.005(2) -0.003(2)
C(14) 0.019(3) 0.010(3) 0.020(3) 0.005(2) 0.000(2) 0.001(2)
C(15) 0.013(3) 0.017(3) 0.010(3) 0.005(2) 0.002(2) 0.008(2)
C(16) 0.012(3) 0.016(3) 0.016(3) 0.004(2) 0.003(2) 0.002(2)
C(17) 0.014(3) 0.014(3) 0.021(3) 0.006(2) 0.007(2) 0.003(2)
C(18) 0.027(3) 0.003(2) 0.016(3) 0.003(2) 0.013(2) 0.001(2)
C(19) 0.023(3) 0.008(2) 0.014(3) 0.003(2) -0.001(2) 0.002(2)
C(20) 0.020(3) 0.018(3) 0.009(3) 0.002(2) 0.001(2) -0.001(2)
C(21) 0.030(3) 0.021(3) 0.017(3) 0.011(3) -0.001(3) 0.000(3)
C(22) 0.027(3) 0.022(3) 0.014(3) 0.008(3) -0.006(3) -0.005(2)
C(23) 0.024(3) 0.016(3) 0.026(3) 0.011(2) 0.008(3) 0.004(2)
C(24) 0.007(3) 0.024(3) 0.013(3) 0.002(2) -0.004(2) 0.006(2)
C(25) 0.022(3) 0.014(3) 0.015(3) 0.006(2) 0.001(2) -0.003(2)
C(26) 0.022(3) 0.016(3) 0.014(3) 0.007(2) 0.006(2) 0.002(2)
C(27) 0.027(3) 0.026(3) 0.020(3) 0.014(2) 0.009(3) 0.007(3)
C(28) 0.023(3) 0.018(3) 0.021(3) 0.006(2) 0.002(3) 0.003(2)
C(29) 0.020(3) 0.014(3) 0.022(3) 0.003(2) 0.000(3) 0.002(2)
C(30) 0.023(3) 0.020(3) 0.018(3) 0.004(3) 0.003(3) 0.001(2)
C(31) 0.026(3) 0.025(3) 0.007(3) 0.014(2) 0.004(2) 0.008(2)
C(32) 0.025(3) 0.016(3) 0.024(3) 0.001(3) 0.003(3) 0.005(3)
C(33) 0.043(4) 0.026(4) 0.023(4) 0.007(3) -0.004(3) 0.001(3)
C(34) 0.031(4) 0.029(3) 0.015(3) 0.013(3) -0.006(3) 0.008(3)
C(35) 0.026(3) 0.024(3) 0.022(3) 0.017(2) 0.014(2) 0.017(2)
C(36) 0.026(3) 0.024(3) 0.012(3) 0.012(2) -0.003(3) 0.001(2)
C(37) 0.019(3) 0.015(3) 0.008(3) 0.005(2) -0.006(2) 0.000(2)
C(38) 0.017(3) 0.022(3) 0.020(3) 0.007(2) -0.001(2) 0.005(2)
C(39) 0.021(3) 0.023(3) 0.028(3) 0.008(3) -0.003(3) 0.011(3)
C(40) 0.031(4) 0.019(3) 0.029(4) 0.007(3) -0.005(3) 0.003(3)
C(41) 0.029(3) 0.031(3) 0.019(3) 0.017(3) 0.002(3) -0.002(3)
C(42) 0.030(3) 0.022(3) 0.013(3) 0.009(3) 0.005(3) -0.002(2)
C(43) 0.025(3) 0.018(3) 0.010(3) 0.010(2) 0.003(2) 0.002(2)
C(44) 0.025(3) 0.026(3) 0.026(3) 0.012(3) 0.002(3) -0.003(3)
C(45) 0.026(3) 0.047(4) 0.025(3) 0.022(3) -0.001(3) 0.005(3)
C(46) 0.049(4) 0.033(3) 0.028(3) 0.033(3) 0.008(3) 0.015(3)
C(47) 0.037(4) 0.018(3) 0.033(4) 0.008(3) 0.007(3) 0.009(3)
C(48) 0.023(3) 0.020(3) 0.018(3) 0.005(2) 0.005(3) 0.007(2)

loop_
_atom_type_symbol
_atom_type_description
_atom_type_scat_dispersion_real
_atom_type_scat_dispersion_imag
_atom_type_scat_source
C C 0.003 0.002
;International Tables for Crystallography
(1992, Vol. C, Tables 4.2.6.8 and 6.1.1.1)
;
H H 0.000 0.000
;International Tables for Crystallography
(1992, Vol. C, Table 6.1.1.2)
;
O O 0.011 0.006
;International Tables for Crystallography
(1992, Vol. C, Tables 4.2.6.8 and 6.1.1.1)
;
N N 0.006 0.003
;International Tables for Crystallography
(1992, Vol. C, Tables 4.2.6.8 and 6.1.1.1)
;
Se Se -0.093 2.226
;International Tables for Crystallography
(1992, Vol. C, Tables 4.2.6.8 and 6.1.1.1)
;

loop_
_geom_angle_atom_site_label_1
_geom_angle_atom_site_label_2
_geom_angle_atom_site_label_3
_geom_angle
_geom_angle_site_symmetry_2
_geom_angle_site_symmetry_3
_geom_angle_publ_flag
C(1) Se(1) C(4) 88.6(3) 1_555 1_555 yes
C(5) Se(2) C(8) 88.7(3) 1_555 1_555 yes
C(15) O(1) C(18) 107.5(5) 1_555 1_555 yes
C(10) N(1) C(13) 107.8(5) 1_555 1_555 yes
C(20) N(2) C(23) 106.5(5) 1_555 1_555 yes
Se(1) C(1) C(2) 109.8(4) 1_555 1_555 yes
Se(1) C(1) C(24) 121.8(5) 1_555 1_555 yes
C(2) C(1) C(24) 128.2(6) 1_555 1_555 yes
C(1) C(2) C(3) 117.0(5) 1_555 1_555 yes
C(1) C(2) H(1) 121.4 1_555 1_555 no
C(3) C(2) H(1) 121.5 1_555 1_555 no
C(2) C(3) C(4) 113.4(6) 1_555 1_555 yes
C(2) C(3) H(2) 123.4 1_555 1_555 no
C(4) C(3) H(2) 123.1 1_555 1_555 no
Se(1) C(4) C(3) 111.1(4) 1_555 1_555 yes
Se(1) C(4) C(5) 115.6(4) 1_555 1_555 yes
C(3) C(4) C(5) 132.9(6) 1_555 1_555 yes
Se(2) C(5) C(4) 116.5(4) 1_555 1_555 yes
Se(2) C(5) C(6) 109.9(4) 1_555 1_555 yes
C(4) C(5) C(6) 132.9(6) 1_555 1_555 yes
C(5) C(6) C(7) 114.9(5) 1_555 1_555 yes
C(5) C(6) H(3) 122.6 1_555 1_555 no
C(7) C(6) H(3) 122.5 1_555 1_555 no
C(6) C(7) C(8) 117.5(5) 1_555 1_555 yes
C(6) C(7) H(4) 121.2 1_555 1_555 no
C(8) C(7) H(4) 121.4 1_555 1_555 no
Se(2) C(8) C(7) 108.9(4) 1_555 1_555 yes
Se(2) C(8) C(9) 121.4(5) 1_555 1_555 yes
C(7) C(8) C(9) 129.7(6) 1_555 1_555 yes
C(8) C(9) C(10) 119.9(5) 1_555 1_555 yes
C(8) C(9) C(31) 119.3(5) 1_555 1_555 yes
C(10) C(9) C(31) 120.8(5) 1_555 1_555 yes
N(1) C(10) C(9) 119.6(5) 1_555 1_555 yes
N(1) C(10) C(11) 108.7(5) 1_555 1_555 yes
C(9) C(10) C(11) 131.7(5) 1_555 1_555 yes
C(10) C(11) C(12) 107.4(5) 1_555 1_555 yes
C(10) C(11) H(5) 126.2 1_555 1_555 no
C(12) C(11) H(5) 126.4 1_555 1_555 no
C(11) C(12) C(13) 106.2(5) 1_555 1_555 yes
C(11) C(12) H(6) 126.8 1_555 1_555 no
C(13) C(12) H(6) 126.9 1_555 1_555 no
N(1) C(13) C(12) 109.8(5) 1_555 1_555 yes
N(1) C(13) C(14) 121.9(5) 1_555 1_555 yes
C(12) C(13) C(14) 128.2(5) 1_555 1_555 yes
C(13) C(14) C(15) 119.2(5) 1_555 1_555 yes
C(13) C(14) C(37) 120.7(5) 1_555 1_555 yes
C(15) C(14) C(37) 120.1(5) 1_555 1_555 yes
O(1) C(15) C(14) 119.5(5) 1_555 1_555 yes
O(1) C(15) C(16) 107.4(5) 1_555 1_555 yes
C(14) C(15) C(16) 133.1(5) 1_555 1_555 yes
C(15) C(16) C(17) 108.4(5) 1_555 1_555 yes
C(15) C(16) H(7) 125.9 1_555 1_555 no
C(17) C(16) H(7) 125.8 1_555 1_555 no
C(16) C(17) C(18) 108.0(5) 1_555 1_555 yes
C(16) C(17) H(8) 125.9 1_555 1_555 no
C(18) C(17) H(8) 126.1 1_555 1_555 no
O(1) C(18) C(17) 108.2(5) 1_555 1_555 yes
O(1) C(18) C(19) 121.2(5) 1_555 1_555 yes
C(17) C(18) C(19) 130.5(5) 1_555 1_555 yes
C(18) C(19) C(20) 118.9(5) 1_555 1_555 yes
C(18) C(19) C(43) 121.4(5) 1_555 1_555 yes
C(20) C(19) C(43) 119.7(5) 1_555 1_555 yes
N(2) C(20) C(19) 122.0(5) 1_555 1_555 yes
N(2) C(20) C(21) 109.9(5) 1_555 1_555 yes
C(19) C(20) C(21) 128.0(6) 1_555 1_555 yes
C(20) C(21) C(22) 106.9(6) 1_555 1_555 yes
C(20) C(21) H(9) 126.6 1_555 1_555 no
C(22) C(21) H(9) 126.5 1_555 1_555 no
C(21) C(22) C(23) 106.4(5) 1_555 1_555 yes
C(21) C(22) H(10) 126.8 1_555 1_555 no
C(23) C(22) H(10) 126.7 1_555 1_555 no
N(2) C(23) C(22) 110.3(5) 1_555 1_555 yes
N(2) C(23) C(24) 118.5(5) 1_555 1_555 yes
C(22) C(23) C(24) 131.2(5) 1_555 1_555 yes
C(1) C(24) C(23) 121.7(5) 1_555 1_555 yes
C(1) C(24) C(25) 118.8(5) 1_555 1_555 yes
C(23) C(24) C(25) 119.5(5) 1_555 1_555 yes
C(24) C(25) C(26) 120.4(5) 1_555 1_555 yes
C(24) C(25) C(30) 120.3(6) 1_555 1_555 yes
C(26) C(25) C(30) 119.3(5) 1_555 1_555 yes
C(25) C(26) C(27) 120.3(5) 1_555 1_555 yes
C(25) C(26) H(11) 119.8 1_555 1_555 no
C(27) C(26) H(11) 119.9 1_555 1_555 no
C(26) C(27) C(28) 120.0(6) 1_555 1_555 yes
C(26) C(27) H(12) 120.0 1_555 1_555 no
C(28) C(27) H(12) 120.0 1_555 1_555 no
C(27) C(28) C(29) 120.4(6) 1_555 1_555 yes
C(27) C(28) H(13) 119.7 1_555 1_555 no
C(29) C(28) H(13) 120.0 1_555 1_555 no
C(28) C(29) C(30) 119.3(6) 1_555 1_555 yes
C(28) C(29) H(14) 120.2 1_555 1_555 no
C(30) C(29) H(14) 120.4 1_555 1_555 no
C(25) C(30) C(29) 120.7(6) 1_555 1_555 yes
C(25) C(30) H(15) 119.7 1_555 1_555 no
C(29) C(30) H(15) 119.7 1_555 1_555 no
C(9) C(31) C(32) 122.0(5) 1_555 1_555 yes
C(9) C(31) C(36) 120.9(5) 1_555 1_555 yes
C(32) C(31) C(36) 117.2(5) 1_555 1_555 yes
C(31) C(32) C(33) 122.2(6) 1_555 1_555 yes
C(31) C(32) H(16) 119.0 1_555 1_555 no
C(33) C(32) H(16) 118.8 1_555 1_555 no
C(32) C(33) C(34) 119.6(6) 1_555 1_555 yes
C(32) C(33) H(17) 120.3 1_555 1_555 no
C(34) C(33) H(17) 120.2 1_555 1_555 no
C(33) C(34) C(35) 120.0(6) 1_555 1_555 yes
C(33) C(34) H(18) 120.0 1_555 1_555 no
C(35) C(34) H(18) 120.0 1_555 1_555 no
C(34) C(35) C(36) 120.2(6) 1_555 1_555 yes
C(34) C(35) H(19) 119.8 1_555 1_555 no
C(36) C(35) H(19) 120.0 1_555 1_555 no
C(31) C(36) C(35) 120.8(5) 1_555 1_555 yes
C(31) C(36) H(20) 119.6 1_555 1_555 no
C(35) C(36) H(20) 119.6 1_555 1_555 no
C(14) C(37) C(38) 119.2(6) 1_555 1_555 yes
C(14) C(37) C(42) 121.7(5) 1_555 1_555 yes
C(38) C(37) C(42) 119.1(6) 1_555 1_555 yes
C(37) C(38) C(39) 119.8(6) 1_555 1_555 yes
C(37) C(38) H(21) 119.9 1_555 1_555 no
C(39) C(38) H(21) 120.2 1_555 1_555 no
C(38) C(39) C(40) 120.0(6) 1_555 1_555 yes
C(38) C(39) H(22) 120.0 1_555 1_555 no
C(40) C(39) H(22) 120.0 1_555 1_555 no
C(39) C(40) C(41) 120.9(6) 1_555 1_555 yes
C(39) C(40) H(23) 119.9 1_555 1_555 no
C(41) C(40) H(23) 119.2 1_555 1_555 no
C(40) C(41) C(42) 120.3(6) 1_555 1_555 yes
C(40) C(41) H(24) 120.0 1_555 1_555 no
C(42) C(41) H(24) 119.6 1_555 1_555 no
C(37) C(42) C(41) 119.7(6) 1_555 1_555 yes
C(37) C(42) H(25) 120.1 1_555 1_555 no
C(41) C(42) H(25) 120.2 1_555 1_555 no
C(19) C(43) C(44) 120.0(5) 1_555 1_555 yes
C(19) C(43) C(48) 121.3(5) 1_555 1_555 yes
C(44) C(43) C(48) 118.7(6) 1_555 1_555 yes
C(43) C(44) C(45) 119.8(6) 1_555 1_555 yes
C(43) C(44) H(26) 120.1 1_555 1_555 no
C(45) C(44) H(26) 120.1 1_555 1_555 no
C(44) C(45) C(46) 121.1(6) 1_555 1_555 yes
C(44) C(45) H(27) 119.5 1_555 1_555 no
C(46) C(45) H(27) 119.5 1_555 1_555 no
C(45) C(46) C(47) 119.7(6) 1_555 1_555 yes
C(45) C(46) H(28) 120.2 1_555 1_555 no
C(47) C(46) H(28) 120.1 1_555 1_555 no
C(46) C(47) C(48) 121.0(6) 1_555 1_555 yes
C(46) C(47) H(29) 119.5 1_555 1_555 no
C(48) C(47) H(29) 119.5 1_555 1_555 no
C(43) C(48) C(47) 119.6(6) 1_555 1_555 yes
C(43) C(48) H(30) 120.0 1_555 1_555 no
C(47) C(48) H(30) 120.4 1_555 1_555 no

loop_
_geom_bond_atom_site_label_1
_geom_bond_atom_site_label_2
_geom_bond_distance
_geom_bond_publ_flag
Se(1) C(1) 1.863(6) yes
Se(1) C(4) 1.882(6) yes
Se(2) C(5) 1.879(6) yes
Se(2) C(8) 1.876(6) yes
O(1) C(15) 1.399(7) yes
O(1) C(18) 1.381(7) yes
N(1) C(10) 1.368(7) yes
N(1) C(13) 1.345(8) yes
N(2) C(20) 1.341(8) yes
N(2) C(23) 1.371(7) yes
C(1) C(2) 1.404(9) yes
C(1) C(24) 1.408(8) yes
C(2) C(3) 1.418(8) yes
C(2) H(1) 0.951 no
C(3) C(4) 1.403(8) yes
C(3) H(2) 0.949 no
C(4) C(5) 1.418(8) yes
C(5) C(6) 1.397(8) yes
C(6) C(7) 1.394(8) yes
C(6) H(3) 0.949 no
C(7) C(8) 1.392(9) yes
C(7) H(4) 0.946 no
C(8) C(9) 1.422(8) yes
C(9) C(10) 1.414(8) yes
C(9) C(31) 1.474(8) yes
C(10) C(11) 1.457(8) yes
C(11) C(12) 1.346(9) yes
C(11) H(5) 0.946 no
C(12) C(13) 1.465(8) yes
C(12) H(6) 0.953 no
C(13) C(14) 1.426(8) yes
C(14) C(15) 1.397(8) yes
C(14) C(37) 1.473(8) yes
C(15) C(16) 1.415(8) yes
C(16) C(17) 1.359(8) yes
C(16) H(7) 0.952 no
C(17) C(18) 1.416(8) yes
C(17) H(8) 0.950 no
C(18) C(19) 1.390(8) yes
C(19) C(20) 1.428(8) yes
C(19) C(43) 1.501(9) yes
C(20) C(21) 1.445(8) yes
C(21) C(22) 1.351(9) yes
C(21) H(9) 0.948 no
C(22) C(23) 1.423(9) yes
C(22) H(10) 0.953 no
C(23) C(24) 1.423(8) yes
C(24) C(25) 1.510(8) yes
C(25) C(26) 1.396(8) yes
C(25) C(30) 1.379(8) yes
C(26) C(27) 1.388(8) yes
C(26) H(11) 0.950 no
C(27) C(28) 1.382(9) yes
C(27) H(12) 0.949 no
C(28) C(29) 1.385(9) yes
C(28) H(13) 0.947 no
C(29) C(30) 1.402(8) yes
C(29) H(14) 0.948 no
C(30) H(15) 0.946 no
C(31) C(32) 1.383(8) yes
C(31) C(36) 1.403(8) yes
C(32) C(33) 1.388(9) yes
C(32) H(16) 0.954 no
C(33) C(34) 1.366(10) yes
C(33) H(17) 0.944 no
C(34) C(35) 1.387(8) yes
C(34) H(18) 0.950 no
C(35) C(36) 1.383(8) yes
C(35) H(19) 0.954 no
C(36) H(20) 0.950 no
C(37) C(38) 1.411(8) yes
C(37) C(42) 1.400(9) yes
C(38) C(39) 1.404(9) yes
C(38) H(21) 0.945 no
C(39) C(40) 1.37(1) yes
C(39) H(22) 0.951 no
C(40) C(41) 1.380(9) yes
C(40) H(23) 0.946 no
C(41) C(42) 1.401(9) yes
C(41) H(24) 0.951 no
C(42) H(25) 0.953 no
C(43) C(44) 1.410(8) yes
C(43) C(48) 1.398(8) yes
C(44) C(45) 1.376(10) yes
C(44) H(26) 0.953 no
C(45) C(46) 1.378(9) yes
C(45) H(27) 0.948 no
C(46) C(47) 1.363(9) yes
C(46) H(28) 0.950 no
C(47) C(48) 1.395(9) yes
C(47) H(29) 0.953 no
C(48) H(30) 0.952 no

loop_
_geom_contact_atom_site_label_1
_geom_contact_atom_site_label_2
_geom_contact_distance
_geom_contact_site_symmetry_2
O(1) C(29) 3.255(8) 2_555
N(1) C(38) 3.338(8) 2_666
N(2) C(36) 3.476(9) 1_554
C(1) C(36) 3.588(9) 1_554
C(6) C(6) 3.35(1) 2_656
C(6) C(26) 3.486(9) 1_556
C(6) C(7) 3.568(9) 2_656
C(10) C(38) 3.506(9) 2_666
C(10) C(21) 3.592(9) 1_556
C(13) C(38) 3.513(9) 2_666
C(15) C(29) 3.526(8) 2_555
C(21) C(27) 3.469(9) 2_554
C(21) C(28) 3.594(9) 2_554
C(23) C(36) 3.541(9) 1_554
C(24) C(36) 3.591(8) 1_554
C(27) C(40) 3.53(1) 1_544
C(28) C(41) 3.589(10) 1_544
C(33) C(47) 3.570(10) 2_666
C(35) C(35) 3.51(1) 2_657
C(45) C(47) 3.38(1) 2_565
C(45) C(46) 3.55(1) 2_565
C(46) C(46) 3.46(1) 2_565
C(46) C(47) 3.57(1) 2_565
Se(2) N(1) 2.600(4) .

loop_
_geom_torsion_atom_site_label_1
_geom_torsion_atom_site_label_2
_geom_torsion_atom_site_label_3
_geom_torsion_atom_site_label_4
_geom_torsion
_geom_torsion_site_symmetry_1
_geom_torsion_site_symmetry_2
_geom_torsion_site_symmetry_3
_geom_torsion_site_symmetry_4
_geom_torsion_publ_flag
Se(1) C(1) C(2) C(3) -1.3(7) 1_555 1_555 1_555 1_555 yes
Se(1) C(1) C(24) C(23) 10.9(8) 1_555 1_555 1_555 1_555 yes
Se(1) C(1) C(24) C(25) -170.6(4) 1_555 1_555 1_555 1_555 yes
Se(1) C(4) C(3) C(2) -1.3(7) 1_555 1_555 1_555 1_555 yes
Se(1) C(4) C(5) Se(2) 4.2(6) 1_555 1_555 1_555 1_555 yes
Se(1) C(4) C(5) C(6) -166.0(6) 1_555 1_555 1_555 1_555 yes
Se(2) C(5) C(4) C(3) 176.5(6) 1_555 1_555 1_555 1_555 yes
Se(2) C(5) C(6) C(7) 2.0(7) 1_555 1_555 1_555 1_555 yes
Se(2) C(8) C(7) C(6) -0.2(7) 1_555 1_555 1_555 1_555 yes
Se(2) C(8) C(9) C(10) -12.0(8) 1_555 1_555 1_555 1_555 yes
Se(2) C(8) C(9) C(31) 166.5(4) 1_555 1_555 1_555 1_555 yes
O(1) C(15) C(14) C(13) 156.6(5) 1_555 1_555 1_555 1_555 yes
O(1) C(15) C(14) C(37) -21.3(8) 1_555 1_555 1_555 1_555 yes
O(1) C(15) C(16) C(17) -5.6(6) 1_555 1_555 1_555 1_555 yes
O(1) C(18) C(17) C(16) 3.3(6) 1_555 1_555 1_555 1_555 yes
O(1) C(18) C(19) C(20) -155.1(5) 1_555 1_555 1_555 1_555 yes
O(1) C(18) C(19) C(43) 22.0(9) 1_555 1_555 1_555 1_555 yes
N(1) C(10) C(9) C(8) -7.0(9) 1_555 1_555 1_555 1_555 yes
N(1) C(10) C(9) C(31) 174.5(5) 1_555 1_555 1_555 1_555 yes
N(1) C(10) C(11) C(12) -0.4(7) 1_555 1_555 1_555 1_555 yes
N(1) C(13) C(12) C(11) 0.2(7) 1_555 1_555 1_555 1_555 yes
N(1) C(13) C(14) C(15) -12.9(9) 1_555 1_555 1_555 1_555 yes
N(1) C(13) C(14) C(37) 165.0(6) 1_555 1_555 1_555 1_555 yes
N(2) C(20) C(19) C(18) 24.6(9) 1_555 1_555 1_555 1_555 yes
N(2) C(20) C(19) C(43) -152.5(6) 1_555 1_555 1_555 1_555 yes
N(2) C(20) C(21) C(22) -0.1(8) 1_555 1_555 1_555 1_555 yes
N(2) C(23) C(22) C(21) 0.6(8) 1_555 1_555 1_555 1_555 yes
N(2) C(23) C(24) C(1) -1.1(9) 1_555 1_555 1_555 1_555 yes
N(2) C(23) C(24) C(25) -179.6(5) 1_555 1_555 1_555 1_555 yes
C(1) Se(1) C(4) C(3) 0.5(5) 1_555 1_555 1_555 1_555 yes
C(1) Se(1) C(4) C(5) 174.5(5) 1_555 1_555 1_555 1_555 yes
C(1) C(2) C(3) C(4) 1.8(9) 1_555 1_555 1_555 1_555 yes
C(1) C(24) C(23) C(22) 178.0(7) 1_555 1_555 1_555 1_555 yes
C(1) C(24) C(25) C(26) -131.7(6) 1_555 1_555 1_555 1_555 yes
C(1) C(24) C(25) C(30) 47.8(9) 1_555 1_555 1_555 1_555 yes
C(2) C(1) Se(1) C(4) 0.4(5) 1_555 1_555 1_555 1_555 yes
C(2) C(1) C(24) C(23) -162.7(6) 1_555 1_555 1_555 1_555 yes
C(2) C(1) C(24) C(25) 15.8(10) 1_555 1_555 1_555 1_555 yes
C(2) C(3) C(4) C(5) -173.9(6) 1_555 1_555 1_555 1_555 yes
C(3) C(2) C(1) C(24) 172.9(6) 1_555 1_555 1_555 1_555 yes
C(3) C(4) C(5) C(6) 6(1) 1_555 1_555 1_555 1_555 yes
C(4) Se(1) C(1) C(24) -174.2(5) 1_555 1_555 1_555 1_555 yes
C(4) C(5) Se(2) C(8) -174.1(5) 1_555 1_555 1_555 1_555 yes
C(4) C(5) C(6) C(7) 172.7(6) 1_555 1_555 1_555 1_555 yes
C(5) Se(2) C(8) C(7) 1.1(5) 1_555 1_555 1_555 1_555 yes
C(5) Se(2) C(8) C(9) 179.9(5) 1_555 1_555 1_555 1_555 yes
C(5) C(6) C(7) C(8) -1.2(9) 1_555 1_555 1_555 1_555 yes
C(6) C(5) Se(2) C(8) -1.7(5) 1_555 1_555 1_555 1_555 yes
C(6) C(7) C(8) C(9) -178.8(6) 1_555 1_555 1_555 1_555 yes
C(7) C(8) C(9) C(10) 166.5(6) 1_555 1_555 1_555 1_555 yes
C(7) C(8) C(9) C(31) -14(1) 1_555 1_555 1_555 1_555 yes
C(8) C(9) C(10) C(11) 172.3(6) 1_555 1_555 1_555 1_555 yes
C(8) C(9) C(31) C(32) 137.5(7) 1_555 1_555 1_555 1_555 yes
C(8) C(9) C(31) C(36) -42.2(9) 1_555 1_555 1_555 1_555 yes
C(9) C(10) N(1) C(13) 180.0(6) 1_555 1_555 1_555 1_555 yes
C(9) C(10) C(11) C(12) -179.7(6) 1_555 1_555 1_555 1_555 yes
C(9) C(31) C(32) C(33) 178.6(7) 1_555 1_555 1_555 1_555 yes
C(9) C(31) C(36) C(35) -179.6(6) 1_555 1_555 1_555 1_555 yes
C(10) N(1) C(13) C(12) -0.5(7) 1_555 1_555 1_555 1_555 yes
C(10) N(1) C(13) C(14) 176.9(6) 1_555 1_555 1_555 1_555 yes
C(10) C(9) C(31) C(32) -44.0(9) 1_555 1_555 1_555 1_555 yes
C(10) C(9) C(31) C(36) 136.3(7) 1_555 1_555 1_555 1_555 yes
C(10) C(11) C(12) C(13) 0.1(7) 1_555 1_555 1_555 1_555 yes
C(11) C(10) N(1) C(13) 0.5(7) 1_555 1_555 1_555 1_555 yes
C(11) C(10) C(9) C(31) -6(1) 1_555 1_555 1_555 1_555 yes
C(11) C(12) C(13) C(14) -176.9(6) 1_555 1_555 1_555 1_555 yes
C(12) C(13) C(14) C(15) 163.9(6) 1_555 1_555 1_555 1_555 yes
C(12) C(13) C(14) C(37) -18.2(10) 1_555 1_555 1_555 1_555 yes
C(13) C(14) C(15) C(16) -21.1(10) 1_555 1_555 1_555 1_555 yes
C(13) C(14) C(37) C(38) 135.3(6) 1_555 1_555 1_555 1_555 yes
C(13) C(14) C(37) C(42) -41.8(8) 1_555 1_555 1_555 1_555 yes
C(14) C(15) O(1) C(18) -170.7(5) 1_555 1_555 1_555 1_555 yes
C(14) C(15) C(16) C(17) 172.3(6) 1_555 1_555 1_555 1_555 yes
C(14) C(37) C(38) C(39) -174.5(5) 1_555 1_555 1_555 1_555 yes
C(14) C(37) C(42) C(41) 177.4(5) 1_555 1_555 1_555 1_555 yes
C(15) O(1) C(18) C(17) -6.8(6) 1_555 1_555 1_555 1_555 yes
C(15) O(1) C(18) C(19) 169.3(5) 1_555 1_555 1_555 1_555 yes
C(15) C(14) C(37) C(38) -46.8(8) 1_555 1_555 1_555 1_555 yes
C(15) C(14) C(37) C(42) 136.2(6) 1_555 1_555 1_555 1_555 yes
C(15) C(16) C(17) C(18) 1.5(7) 1_555 1_555 1_555 1_555 yes
C(16) C(15) O(1) C(18) 7.6(6) 1_555 1_555 1_555 1_555 yes
C(16) C(15) C(14) C(37) 160.9(6) 1_555 1_555 1_555 1_555 yes
C(16) C(17) C(18) C(19) -172.3(6) 1_555 1_555 1_555 1_555 yes
C(17) C(18) C(19) C(20) 20.0(10) 1_555 1_555 1_555 1_555 yes
C(17) C(18) C(19) C(43) -162.9(6) 1_555 1_555 1_555 1_555 yes
C(18) C(19) C(20) C(21) -159.6(6) 1_555 1_555 1_555 1_555 yes
C(18) C(19) C(43) C(44) -147.3(6) 1_555 1_555 1_555 1_555 yes
C(18) C(19) C(43) C(48) 33.2(9) 1_555 1_555 1_555 1_555 yes
C(19) C(20) N(2) C(23) 176.9(6) 1_555 1_555 1_555 1_555 yes
C(19) C(20) C(21) C(22) -176.3(7) 1_555 1_555 1_555 1_555 yes
C(19) C(43) C(44) C(45) -177.5(6) 1_555 1_555 1_555 1_555 yes
C(19) C(43) C(48) C(47) 179.8(6) 1_555 1_555 1_555 1_555 yes
C(20) N(2) C(23) C(22) -0.6(7) 1_555 1_555 1_555 1_555 yes
C(20) N(2) C(23) C(24) 178.7(6) 1_555 1_555 1_555 1_555 yes
C(20) C(19) C(43) C(44) 29.8(9) 1_555 1_555 1_555 1_555 yes
C(20) C(19) C(43) C(48) -149.8(6) 1_555 1_555 1_555 1_555 yes
C(20) C(21) C(22) C(23) -0.3(8) 1_555 1_555 1_555 1_555 yes
C(21) C(20) N(2) C(23) 0.4(7) 1_555 1_555 1_555 1_555 yes
C(21) C(20) C(19) C(43) 23(1) 1_555 1_555 1_555 1_555 yes
C(21) C(22) C(23) C(24) -178.6(7) 1_555 1_555 1_555 1_555 yes
C(22) C(23) C(24) C(25) 0(1) 1_555 1_555 1_555 1_555 yes
C(23) C(24) C(25) C(26) 46.9(9) 1_555 1_555 1_555 1_555 yes
C(23) C(24) C(25) C(30) -133.7(7) 1_555 1_555 1_555 1_555 yes
C(24) C(25) C(26) C(27) -179.9(6) 1_555 1_555 1_555 1_555 yes
C(24) C(25) C(30) C(29) -178.9(6) 1_555 1_555 1_555 1_555 yes
C(25) C(26) C(27) C(28) -1.3(10) 1_555 1_555 1_555 1_555 yes
C(25) C(30) C(29) C(28) -1(1) 1_555 1_555 1_555 1_555 yes
C(26) C(25) C(30) C(29) 0.6(10) 1_555 1_555 1_555 1_555 yes
C(26) C(27) C(28) C(29) 0(1) 1_555 1_555 1_555 1_555 yes
C(27) C(26) C(25) C(30) 0.6(10) 1_555 1_555 1_555 1_555 yes
C(27) C(28) C(29) C(30) 0.5(10) 1_555 1_555 1_555 1_555 yes
C(31) C(32) C(33) C(34) 1(1) 1_555 1_555 1_555 1_555 yes
C(31) C(36) C(35) C(34) 0(1) 1_555 1_555 1_555 1_555 yes
C(32) C(31) C(36) C(35) 0.6(10) 1_555 1_555 1_555 1_555 yes
C(32) C(33) C(34) C(35) 0(1) 1_555 1_555 1_555 1_555 yes
C(33) C(32) C(31) C(36) -1(1) 1_555 1_555 1_555 1_555 yes
C(33) C(34) C(35) C(36) 0(1) 1_555 1_555 1_555 1_555 yes
C(37) C(38) C(39) C(40) -3.9(9) 1_555 1_555 1_555 1_555 yes
C(37) C(42) C(41) C(40) -2.2(9) 1_555 1_555 1_555 1_555 yes
C(38) C(37) C(42) C(41) 0.4(8) 1_555 1_555 1_555 1_555 yes
C(38) C(39) C(40) C(41) 2.1(9) 1_555 1_555 1_555 1_555 yes
C(39) C(38) C(37) C(42) 2.6(8) 1_555 1_555 1_555 1_555 yes
C(39) C(40) C(41) C(42) 0.9(10) 1_555 1_555 1_555 1_555 yes
C(43) C(44) C(45) C(46) -1(1) 1_555 1_555 1_555 1_555 yes
C(43) C(48) C(47) C(46) -2(1) 1_555 1_555 1_555 1_555 yes
C(44) C(43) C(48) C(47) 0.2(10) 1_555 1_555 1_555 1_555 yes
C(44) C(45) C(46) C(47) -1(1) 1_555 1_555 1_555 1_555 yes
C(45) C(44) C(43) C(48) 2.1(10) 1_555 1_555 1_555 1_555 yes
C(45) C(46) C(47) C(48) 3(1) 1_555 1_555 1_555 1_555 yes
